data_1503911
loop_
_publ_author_name
'Donohoe, Timothy J.'
'Callens, Cedric K. A.'
'Thompson, Amber L.'

_publ_section_title
;
 Tethered aminohydroxylation (TA) reaction of amides.
;
_journal_issue 11
_journal_name_full 'Organic letters'
_journal_page_first 2305
_journal_page_last 2307
_journal_paper_doi 10.1021/ol900631y
_journal_volume 11
_journal_year 2009
_chemical_compound_source 'org. synthesis'
_chemical_formula_moiety 'C11 H13 N1 O2'
_chemical_formula_sum 'C11 H13 N O2'
_chemical_formula_weight 191.23
_chemical_melting_point ?
_space_group_IT_number 14
_symmetry_cell_setting monoclinic
_symmetry_space_group_name_Hall '-P 2ybc'
_symmetry_space_group_name_H-M 'P 1 21/c 1'
_atom_sites_solution_hydrogens geom
_atom_sites_solution_primary direct
_audit_creation_date 08-06-23
_audit_creation_method CRYSTALS_ver_12.86
_cell_angle_alpha 90
_cell_angle_beta 100.9990(9)
_cell_angle_gamma 90
_cell_formula_units_Z 4
_cell_length_a 18.0508(4)
_cell_length_b 6.27090(10)
_cell_length_c 9.1222(2)
_cell_measurement_reflns_used 2487
_cell_measurement_temperature 150
_cell_measurement_theta_max 27
_cell_measurement_theta_min 5
_cell_volume 1013.62(4)
_computing_cell_refinement 'DENZO/SCALEPACK (Otwinowski & Minor, 1997)'
_computing_data_collection 'COLLECT (Nonius, 1997-2001).'
_computing_data_reduction 'DENZO/SCALEPACK (Otwinowski & Minor, 1997)'
_computing_molecular_graphics 'CAMERON (Watkin et al., 1996)'
_computing_publication_material 'CRYSTALS (Betteridge et al., 2003)'
_computing_structure_refinement 'CRYSTALS (Betteridge et al., 2003)'
_computing_structure_solution 'SIR92 (Altomare et al., 1994)'
_diffrn_ambient_temperature 150
_diffrn_measured_fraction_theta_full 0.991
_diffrn_measured_fraction_theta_max 0.991
_diffrn_measurement_device 'Nonius KappaCCD'
_diffrn_measurement_device_type Area
_diffrn_measurement_method \w
_diffrn_radiation_monochromator graphite
_diffrn_radiation_type 'Mo K\a'
_diffrn_radiation_wavelength 0.71073
_diffrn_reflns_av_R_equivalents 0.037
_diffrn_reflns_limit_h_max 23
_diffrn_reflns_limit_h_min -23
_diffrn_reflns_limit_k_max 8
_diffrn_reflns_limit_k_min -8
_diffrn_reflns_limit_l_max 11
_diffrn_reflns_limit_l_min -11
_diffrn_reflns_number 16667
_diffrn_reflns_theta_full 26.949
_diffrn_reflns_theta_max 27.499
_diffrn_reflns_theta_min 5.163
_diffrn_standards_number 0
_exptl_absorpt_coefficient_mu 0.087
_exptl_absorpt_correction_T_max 0.98
_exptl_absorpt_correction_T_min 0.89
_exptl_absorpt_correction_type multi-scan
_exptl_absorpt_process_details 'DENZO/SCALEPACK (Otwinowski & Minor, 1997)'
_exptl_crystal_colour colourless
_exptl_crystal_density_diffrn 1.253
_exptl_crystal_density_meas ?
_exptl_crystal_density_method 'not measured'
_exptl_crystal_description plate
_exptl_crystal_F_000 408
_exptl_crystal_size_max 0.48
_exptl_crystal_size_mid 0.38
_exptl_crystal_size_min 0.20
_refine_diff_density_max 0.29
_refine_diff_density_min -0.27
_refine_ls_extinction_method None
_refine_ls_goodness_of_fit_ref 0.9412
_refine_ls_hydrogen_treatment constr
_refine_ls_matrix_type full
_refine_ls_number_parameters 127
_refine_ls_number_reflns 2305
_refine_ls_number_restraints 0
_refine_ls_R_factor_all 0.0581
_refine_ls_R_factor_gt 0.0429
_refine_ls_shift/su_max 0.000114
_refine_ls_structure_factor_coef Fsqd
_refine_ls_weighting_details
;
 Method= Modified Sheldrick 
 w=1/[\s^2^(F^2^) + ( 0.05P)^2^ + 0.38P] 
 ,where P=(max(Fo^2^,0) + 2Fc^2^)/3 
;
_refine_ls_weighting_scheme calc
_refine_ls_wR_factor_all 0.1061
_refine_ls_wR_factor_gt 0.0986
_refine_ls_wR_factor_ref 0.1061
_reflns_limit_h_max 23
_reflns_limit_h_min 0
_reflns_limit_k_max 0
_reflns_limit_k_min -8
_reflns_limit_l_max 11
_reflns_limit_l_min -11
_reflns_number_gt 1830
_reflns_number_total 2305
_reflns_threshold_expression I>2.0\s(I)
_oxford_diffrn_Wilson_B_factor 2.71
_oxford_diffrn_Wilson_scale 0.98
_oxford_refine_ls_r_factor_ref 0.0581
_oxford_refine_ls_scale 1.059(5)
_oxford_reflns_number_all 2305
_oxford_reflns_threshold_expression_ref I>-3.0\s(I)
_oxford_structure_analysis_title 0020608
_cod_data_source_file ol900631y_si_002.cif
_cod_data_source_block Compound_12
_cod_depositor_comments
;
The following automatic conversions were performed:

'_chemical_melting_point' value 'not measured' was changed to '?' -
the value is undefined or not given.

'_symmetry_cell_setting' value
'Monoclinic' changed to 'monoclinic' according to
/home/saulius/struct/CIF-dictionaries/cif_core.dic dictionary named
'cif_core.dic' version 2.4.2 from 2011-04-26.

Automatic conversion script
Id: cif_fix_values 1715 2011-07-08 13:25:40Z adriana 

The following automatic conversions were performed:

'_exptl_crystal_density_meas' value 'not measured' was changed to '?'
- the value is perceived as not measured.

Automatic conversion script
Id: cif_fix_values 3008 2015-01-20 13:52:24Z robertas 
;
_cod_original_sg_symbol_H-M 'P 1 21/c 1 '
_cod_original_formula_sum 'C11 H13 N1 O2'
_cod_database_code 1503911

loop_
_symmetry_equiv_pos_as_xyz
x,y,z
-x,-y,-z
-x,y+1/2,-z+1/2
x,-y+1/2,z+1/2

loop_
_atom_site_label
_atom_site_type_symbol
_atom_site_fract_x
_atom_site_fract_y
_atom_site_fract_z
_atom_site_U_iso_or_equiv
_atom_site_occupancy
_atom_site_adp_type
_atom_site_refinement_flags_posn
O1 O -0.02856(5) 0.35186(16) 0.13651(10) 0.0395 1.0000 Uani .
C2 C 0.04135(7) 0.3432(2) 0.15193(13) 0.0298 1.0000 Uani .
N3 N 0.08878(5) 0.48892(17) 0.22187(11) 0.0285 1.0000 Uani .
C4 C 0.16872(6) 0.44050(19) 0.23318(13) 0.0266 1.0000 Uani .
C5 C 0.20763(7) 0.6022(2) 0.14725(14) 0.0318 1.0000 Uani .
O6 O 0.17852(5) 0.59266(19) -0.00800(10) 0.0495 1.0000 Uani .
C7 C 0.29166(7) 0.5614(2) 0.17574(14) 0.0310 1.0000 Uani .
C8 C 0.32658(7) 0.4528(2) 0.07478(15) 0.0362 1.0000 Uani .
C9 C 0.40392(7) 0.4145(2) 0.10778(17) 0.0435 1.0000 Uani .
C10 C 0.44654(8) 0.4825(3) 0.24111(18) 0.0480 1.0000 Uani .
C11 C 0.41206(8) 0.5895(3) 0.34249(18) 0.0488 1.0000 Uani .
C12 C 0.33527(8) 0.6277(2) 0.31005(16) 0.0414 1.0000 Uani .
C13 C 0.16739(7) 0.2105(2) 0.17406(16) 0.0377 1.0000 Uani .
C14 C 0.08643(7) 0.1685(2) 0.09768(16) 0.0389 1.0000 Uani .
H41 H 0.1947 0.4461 0.3389 0.0326 1.0000 Uiso R
H51 H 0.1980 0.7482 0.1860 0.0379 1.0000 Uiso R
H81 H 0.2972 0.4082 -0.0185 0.0438 1.0000 Uiso R
H91 H 0.4265 0.3396 0.0349 0.0523 1.0000 Uiso R
H101 H 0.5000 0.4553 0.2649 0.0578 1.0000 Uiso R
H111 H 0.4420 0.6355 0.4360 0.0568 1.0000 Uiso R
H121 H 0.3115 0.6997 0.3786 0.0504 1.0000 Uiso R
H131 H 0.1815 0.1103 0.2593 0.0485 1.0000 Uiso R
H132 H 0.2019 0.1929 0.1085 0.0481 1.0000 Uiso R
H142 H 0.0693 0.0307 0.1209 0.0486 1.0000 Uiso R
H141 H 0.0798 0.1825 -0.0136 0.0496 1.0000 Uiso R
H31 H 0.0731 0.6034 0.2628 0.0376 1.0000 Uiso R
H61 H 0.1291 0.6095 -0.0255 0.0752 1.0000 Uiso R

loop_
_atom_site_aniso_label
_atom_site_aniso_U_11
_atom_site_aniso_U_22
_atom_site_aniso_U_33
_atom_site_aniso_U_23
_atom_site_aniso_U_13
_atom_site_aniso_U_12
O1 0.0248(5) 0.0539(6) 0.0389(5) 0.0119(4) 0.0040(4) -0.0038(4)
C2 0.0286(6) 0.0384(7) 0.0227(6) 0.0071(5) 0.0056(4) -0.0033(5)
N3 0.0255(5) 0.0322(6) 0.0291(5) -0.0008(4) 0.0084(4) 0.0015(4)
C4 0.0234(6) 0.0313(6) 0.0250(6) 0.0008(5) 0.0047(4) 0.0012(5)
C5 0.0288(6) 0.0308(7) 0.0370(7) 0.0057(5) 0.0095(5) 0.0029(5)
O6 0.0290(5) 0.0844(8) 0.0358(5) 0.0241(5) 0.0082(4) 0.0092(5)
C7 0.0276(6) 0.0280(6) 0.0385(7) 0.0053(5) 0.0090(5) -0.0015(5)
C8 0.0301(7) 0.0415(8) 0.0373(7) 0.0030(6) 0.0069(5) 0.0009(5)
C9 0.0317(7) 0.0472(9) 0.0538(9) -0.0013(7) 0.0134(6) 0.0061(6)
C10 0.0257(7) 0.0515(9) 0.0648(10) 0.0019(8) 0.0040(6) 0.0010(6)
C11 0.0350(7) 0.0554(10) 0.0527(9) -0.0072(7) -0.0002(6) -0.0087(7)
C12 0.0353(7) 0.0423(8) 0.0476(8) -0.0084(6) 0.0108(6) -0.0055(6)
C13 0.0332(7) 0.0290(7) 0.0519(8) -0.0022(6) 0.0106(6) -0.0003(5)
C14 0.0379(7) 0.0401(8) 0.0399(7) -0.0087(6) 0.0100(5) -0.0080(6)

loop_
_atom_type_symbol
_atom_type_scat_dispersion_real
_atom_type_scat_dispersion_imag
_atom_type_scat_Cromer_Mann_a1
_atom_type_scat_Cromer_Mann_b1
_atom_type_scat_Cromer_Mann_a2
_atom_type_scat_Cromer_Mann_b2
_atom_type_scat_Cromer_Mann_a3
_atom_type_scat_Cromer_Mann_b3
_atom_type_scat_Cromer_Mann_a4
_atom_type_scat_Cromer_Mann_b4
_atom_type_scat_Cromer_Mann_c
_atom_type_scat_source
C 0.0033 0.0016 2.3100 20.8439 1.0200 10.2075 1.5886 0.5687 0.8650 51.6512 0.2156 'International Tables Vol C 4.2.6.8 and 6.1.1.4'
H 0.0000 0.0000 0.4930 10.5109 0.3229 26.1257 0.1402 3.1424 0.0408 57.7998 0.0030 'International Tables Vol C 4.2.6.8 and 6.1.1.4'
N 0.0061 0.0033 12.2126 0.0057 3.1322 9.8933 2.0125 28.9975 1.1663 0.5826 -11.5290 'International Tables Vol C 4.2.6.8 and 6.1.1.4'
O 0.0106 0.0060 3.0485 13.2771 2.2868 5.7011 1.5463 0.3239 0.8670 32.9089 0.2508 'International Tables Vol C 4.2.6.8 and 6.1.1.4'

loop_
_geom_angle_atom_site_label_1
_geom_angle_atom_site_label_2
_geom_angle_atom_site_label_3
_geom_angle
_geom_angle_publ_flag
O1 C2 N3 124.82(12) yes
O1 C2 C14 126.54(12) yes
N3 C2 C14 108.63(10) yes
C2 N3 C4 115.39(10) yes
C2 N3 H31 122.4 no
C4 N3 H31 122.2 no
N3 C4 C5 111.71(10) yes
N3 C4 C13 102.78(9) yes
C5 C4 C13 114.78(10) yes
N3 C4 H41 109.9 no
C5 C4 H41 107.3 no
C13 C4 H41 110.4 no
C4 C5 O6 111.43(10) yes
C4 C5 C7 110.06(10) yes
O6 C5 C7 109.51(10) yes
C4 C5 H51 107.2 no
O6 C5 H51 109.5 no
C7 C5 H51 109.1 no
C5 O6 H61 110.2 no
C5 C7 C8 122.44(11) yes
C5 C7 C12 118.86(12) yes
C8 C7 C12 118.65(12) yes
C7 C8 C9 120.29(13) yes
C7 C8 H81 119.3 no
C9 C8 H81 120.4 no
C8 C9 C10 120.40(13) yes
C8 C9 H91 118.2 no
C10 C9 H91 121.4 no
C9 C10 C11 119.61(13) yes
C9 C10 H101 120.7 no
C11 C10 H101 119.7 no
C10 C11 C12 120.13(14) yes
C10 C11 H111 119.3 no
C12 C11 H111 120.5 no
C7 C12 C11 120.92(13) yes
C7 C12 H121 118.6 no
C11 C12 H121 120.5 no
C4 C13 C14 105.86(10) yes
C4 C13 H131 109.5 no
C14 C13 H131 109.2 no
C4 C13 H132 111.2 no
C14 C13 H132 112.4 no
H131 C13 H132 108.6 no
C13 C14 C2 104.85(10) yes
C13 C14 H142 112.3 no
C2 C14 H142 111.6 no
C13 C14 H141 111.6 no
C2 C14 H141 107.5 no
H142 C14 H141 108.8 no

loop_
_geom_bond_atom_site_label_1
_geom_bond_atom_site_label_2
_geom_bond_distance
_geom_bond_publ_flag
O1 C2 1.2440(14) yes
C2 N3 1.3290(16) yes
C2 C14 1.5039(19) yes
N3 C4 1.4589(14) yes
N3 H31 0.880 no
C4 C5 1.5317(16) yes
C4 C13 1.5382(18) yes
C4 H41 0.989 no
C5 O6 1.4148(16) yes
C5 C7 1.5111(17) yes
C5 H51 1.008 no
O6 H61 0.882 no
C7 C8 1.3894(19) yes
C7 C12 1.3878(19) yes
C8 C9 1.3918(18) yes
C8 H81 0.955 no
C9 C10 1.377(2) yes
C9 H91 0.965 no
C10 C11 1.383(2) yes
C10 H101 0.963 no
C11 C12 1.3820(19) yes
C11 H111 0.963 no
C12 H121 0.939 no
C13 C14 1.5173(18) yes
C13 H131 0.994 no
C13 H132 0.949 no
C14 H142 0.955 no
C14 H141 1.003 no

loop_
_geom_hbond_atom_site_label_D
_geom_hbond_atom_site_label_H
_geom_hbond_atom_site_label_A
_geom_hbond_site_symmetry_A
_geom_hbond_angle_DHA
_geom_hbond_distance_DH
_geom_hbond_distance_HA
_geom_hbond_distance_DA
_geom_hbond_publ_flag
C13 H131 O6 4_555 161 0.99 2.48 3.4416(19) yes
N3 H31 O1 3_555 174 0.88 2.05 2.9268(19) yes
O6 H61 O1 2_565 159 0.88 1.92 2.7590(19) yes
